data_1557104
loop_
_publ_author_name
'Wojtczak, A.'
'Szlyk, E.'
'Jaskolski, M.'
'Larsen, E.'

_publ_section_title
;
 An Optically Active Nickel(II) Schiff Base Coordination Compound
 N,N'-(1R,2R)-(-)-1,2-Cyclohexylenebis(salicylideneiminato)nickel(II)
;
_journal_name_full 'Acta Chemica Scandinavica'
_journal_page_first 274
_journal_page_last 278
_journal_paper_doi 10.3891/acta.chem.scand.51-0274
_journal_volume 51
_journal_year 1997
_chemical_formula_sum 'C20 H20 N2 Ni O2'
_chemical_formula_weight 379.1
_space_group_IT_number 4
_space_group_name_Hall 'P 2yb'
_space_group_name_H-M_alt 'P 1 21 1'
_symmetry_cell_setting monoclinic
_symmetry_Int_Tables_number 4
_symmetry_space_group_name_Hall 'P 2yb'
_symmetry_space_group_name_H-M 'P 1 21 1'
_cell_angle_alpha 90.
_cell_angle_beta 95.26(3)
_cell_angle_gamma 90.
_cell_formula_units_Z 4
_cell_length_a 10.964(2)
_cell_length_b 12.735(3)
_cell_length_c 12.329(2)
_cell_volume 1714.2(6)
_diffrn_ambient_temperature 293
_diffrn_radiation_probe x-ray
_diffrn_radiation_type MoK\a
_diffrn_radiation_wavelength 0.71069
_exptl_absorpt_coefficient_mu 1.115
_exptl_crystal_density_diffrn 1.469
_exptl_crystal_F_000 792
_refine_ls_goodness_of_fit_ref 3.24
_refine_ls_number_parameters 450
_refine_ls_number_reflns 2785
_refine_ls_R_factor_all 0.0453
_refine_ls_R_factor_gt 0.0351
_refine_ls_wR_factor_gt 0.0357
_refine_ls_wR_factor_ref 0.0404
_cod_data_source_file Acta-Chem-Scand-1997-51-274.cif
_cod_data_source_block 1
_cod_original_sg_symbol_H-M 'P 21'
_cod_database_code 1557104

loop_
_space_group_symop_id
_space_group_symop_operation_xyz
1 x,y,z
2 -x,1/2+y,-z

loop_
_atom_site_label
_atom_site_type_symbol
_atom_site_thermal_displace_type
_atom_site_fract_x
_atom_site_fract_y
_atom_site_fract_z
_atom_site_occupancy
_atom_site_U_iso_or_equiv
_atom_site_calc_flag
_atom_site_refinement_flags
_atom_site_disorder_assembly
_atom_site_disorder_group
Ni Ni Uiso 0.48860(10) 0.27540 0.26700(10) 1.000 0.0400(10) . . . .
Ni' Ni Uiso 0.51670(10) 0.01310(10) 0.22280(10) 1.000 0.0420(10) . . . .
O1 O Uiso 0.4939(3) 0.2435(3) 0.4125(3) 1.000 0.0470(10) . . . .
O2 O Uiso 0.6536(3) 0.3051(3) 0.2974(3) 1.000 0.0510(10) . . . .
N1 N Uiso 0.3205(3) 0.2553(3) 0.2396(3) 1.000 0.0440(10) . . . .
N2 N Uiso 0.4869(3) 0.3015(3) 0.1191(3) 1.000 0.0390(10) . . . .
C1 C Uiso 0.4039(5) 0.2084(4) 0.4668(4) 1.000 0.045(2) . . . .
O1' O Uiso 0.5118(3) 0.0449(3) 0.0760(3) 1.000 0.0450(10) . . . .
C2 C Uiso 0.4282(5) 0.1856(5) 0.5784(4) 1.000 0.056(2) . . . .
O2' O Uiso 0.3526(3) -0.0189(3) 0.1921(3) 1.000 0.0560(10) . . . .
C3 C Uiso 0.3385(6) 0.1511(5) 0.6397(5) 1.000 0.066(2) . . . .
C4 C Uiso 0.2211(6) 0.1354(6) 0.5927(5) 1.000 0.076(3) . . . .
C5 C Uiso 0.1926(6) 0.1558(5) 0.4851(5) 1.000 0.071(3) . . . .
C6 C Uiso 0.2835(4) 0.1928(4) 0.4192(4) 1.000 0.048(2) . . . .
C7 C Uiso 0.2482(5) 0.2202(4) 0.3081(4) 1.000 0.048(2) . . . .
C8 C Uiso 0.2710(4) 0.2883(5) 0.1290(3) 1.000 0.045(2) . . . .
C9 C Uiso 0.1508(4) 0.2420(5) 0.0828(4) 1.000 0.056(2) . . . .
C10 C Uiso 0.1217(4) 0.2809(6) -0.0332(4) 1.000 0.066(2) . . . .
C11 C Uiso 0.2240(4) 0.2542(5) -0.1059(4) 1.000 0.057(2) . . . .
C12 C Uiso 0.3441(4) 0.3000(5) -0.0581(4) 1.000 0.049(2) . . . .
C13 C Uiso 0.3733(4) 0.2619(4) 0.0574(4) 1.000 0.044(2) . . . .
C14 C Uiso 0.5737(4) 0.3473(4) 0.0706(4) 1.000 0.046(2) . . . .
C15 C Uiso 0.6885(4) 0.3789(4) 0.1226(4) 1.000 0.043(2) . . . .
C16 C Uiso 0.7687(5) 0.4322(5) 0.0611(4) 1.000 0.058(2) . . . .
C17 C Uiso 0.8862(5) 0.4590(5) 0.1033(4) 1.000 0.058(2) . . . .
C18 C Uiso 0.9236(5) 0.4305(5) 0.2095(4) 1.000 0.059(2) . . . .
C19 C Uiso 0.8467(4) 0.3777(5) 0.2730(4) 1.000 0.055(2) . . . .
C20 C Uiso 0.7244(4) 0.3519(4) 0.2324(4) 1.000 0.043(2) . . . .
N1' N Uiso 0.6781(3) 0.0581(3) 0.2535(3) 1.000 0.0420(10) . . . .
N2' N Uiso 0.5246(3) -0.0324(3) 0.3656(3) 1.000 0.0430(10) . . . .
C1' C Uiso 0.6016(5) 0.0740(4) 0.0202(4) 1.000 0.050(2) . . . .
C2' C Uiso 0.5792(5) 0.0861(5) -0.0926(4) 1.000 0.057(2) . . . .
C3' C Uiso 0.6690(6) 0.1185(6) -0.1539(5) 1.000 0.078(3) . . . .
C4' C Uiso 0.7896(6) 0.1391(6) -0.1080(5) 1.000 0.083(3) . . . .
C5' C Uiso 0.8108(6) 0.1288(5) 0.0041(5) 1.000 0.071(3) . . . .
C6' C Uiso 0.7220(5) 0.0960(4) 0.0696(4) 1.000 0.050(2) . . . .
C7' C Uiso 0.7502(5) 0.0918(4) 0.1843(4) 1.000 0.050(2) . . . .
C8' C Uiso 0.7097(4) 0.0648(4) 0.3719(4) 1.000 0.048(2) . . . .
C9' C Uiso 0.8461(4) 0.0731(5) 0.4103(4) 1.000 0.063(2) . . . .
C10' C Uiso 0.8609(5) 0.0735(5) 0.5361(5) 1.000 0.074(3) . . . .
C11' C Uiso 0.7993(5) -0.0176(5) 0.5851(4) 1.000 0.062(2) . . . .
C12' C Uiso 0.6620(4) -0.0236(5) 0.5444(4) 1.000 0.050(2) . . . .
C13' C Uiso 0.6514(4) -0.0291(4) 0.4196(4) 1.000 0.046(2) . . . .
C14' C Uiso 0.4378(4) -0.0688(5) 0.4156(4) 1.000 0.050(2) . . . .
C15' C Uiso 0.3120(4) -0.0829(4) 0.3684(4) 1.000 0.046(2) . . . .
C16' C Uiso 0.2272(5) -0.1260(5) 0.4341(4) 1.000 0.058(2) . . . .
C17' C Uiso 0.1072(5) -0.1377(5) 0.3949(5) 1.000 0.065(2) . . . .
C18' C Uiso 0.0713(5) -0.1107(5) 0.2874(4) 1.000 0.061(2) . . . .
C19' C Uiso 0.1531(5) -0.0702(5) 0.2216(4) 1.000 0.063(2) . . . .
C20' C Uiso 0.2772(5) -0.0557(5) 0.2585(4) 1.000 0.048(2) . . . .

loop_
_atom_type_symbol
_atom_type_description
_atom_type_scat_dispersion_real
_atom_type_scat_dispersion_imag
_atom_type_scat_source
C C 0.0033 0.0016 ' International Tables Vol C Tables 4.2.6.8 and 6.1.1.4'
N N 0.0061 0.0033 ' International Tables Vol C Tables 4.2.6.8 and 6.1.1.4'
Ni Ni 0.3393 1.1124 ' International Tables Vol C Tables 4.2.6.8 and 6.1.1.4'
O O 0.0106 0.0060 ' International Tables Vol C Tables 4.2.6.8 and 6.1.1.4'

loop_
_geom_angle_atom_site_label_1
_geom_angle_atom_site_label_2
_geom_angle_atom_site_label_3
_geom_angle
_geom_angle_site_symmetry_1
_geom_angle_site_symmetry_2
_geom_angle_site_symmetry_3
_geom_angle_publ_flag
O1 Ni O2 84.53(16) . . . yes
O1 Ni N1 95.11(16) . . . yes
O1 Ni N2 177.25(17) . . . yes
O2 Ni N1 175.90(17) . . . yes
O2 Ni N2 94.82(16) . . . yes
N1 Ni N2 85.73(16) . . . yes
N1' Ni' N2' 86.69(16) . . . yes
O1' Ni' N2' 174.26(18) . . . yes
O1' Ni' O2' 84.70(16) . . . yes
O1' Ni' N1' 94.20(17) . . . yes
O2' Ni' N1' 174.83(18) . . . yes
O2' Ni' N2' 94.91(17) . . . yes
Ni O1 C1 127.8(3) . . . yes
Ni O2 C20 126.3(3) . . . yes
C7 N1 C8 120.4(4) . . . yes
Ni N1 C7 125.9(3) . . . yes
Ni N1 C8 113.7(3) . . . yes
C13 N2 C14 121.9(4) . . . yes
Ni N2 C13 112.0(3) . . . yes
Ni N2 C14 126.1(3) . . . yes
O1 C1 C2 118.8(5) . . . yes
O1 C1 C6 123.5(4) . . . yes
C2 C1 C6 117.7(5) . . . no
Ni' O1' C1' 128.5(3) . . . yes
C1 C2 C3 121.7(5) . . . no
Ni' O2' C20' 127.7(3) . . . yes
C2 C3 C4 120.4(6) . . . no
C3 C4 C5 120.3(6) . . . no
C4 C5 C6 120.7(6) . . . no
C5 C6 C7 119.0(5) . . . no
C1 C6 C5 119.2(5) . . . no
C1 C6 C7 121.7(4) . . . no
N1 C7 C6 125.6(5) . . . yes
N1 C8 C13 104.1(4) . . . yes
C9 C8 C13 111.0(4) . . . no
N1 C8 C9 118.1(4) . . . yes
C8 C9 C10 109.2(4) . . . no
C9 C10 C11 112.1(4) . . . no
C10 C11 C12 110.1(4) . . . no
C11 C12 C13 110.2(4) . . . no
N2 C13 C8 104.8(4) . . . yes
N2 C13 C12 117.9(4) . . . yes
C8 C13 C12 111.8(4) . . . no
N2 C14 C15 125.0(4) . . . yes
C14 C15 C16 118.2(4) . . . no
C14 C15 C20 121.4(4) . . . no
C16 C15 C20 120.4(4) . . . no
C15 C16 C17 121.9(5) . . . no
C16 C17 C18 118.3(5) . . . no
C17 C18 C19 121.5(5) . . . no
C18 C19 C20 121.2(5) . . . no
O2 C20 C19 118.8(4) . . . yes
C15 C20 C19 116.7(4) . . . no
O2 C20 C15 124.5(4) . . . yes
Ni' N1' C7' 126.6(3) . . . yes
Ni' N1' C8' 110.6(3) . . . yes
C7' N1' C8' 122.3(4) . . . yes
Ni' N2' C13' 112.2(3) . . . yes
Ni' N2' C14' 127.3(3) . . . yes
C13' N2' C14' 120.4(4) . . . yes
O1' C1' C2' 118.9(5) . . . yes
O1' C1' C6' 122.9(4) . . . yes
C2' C1' C6' 118.2(5) . . . no
C1' C2' C3' 121.1(5) . . . no
C2' C3' C4' 122.2(6) . . . no
C3' C4' C5' 116.5(6) . . . no
C4' C5' C6' 123.2(6) . . . no
C1' C6' C5' 118.8(5) . . . no
C1' C6' C7' 121.7(5) . . . no
C5' C6' C7' 119.4(5) . . . no
N1' C7' C6' 125.5(5) . . . yes
N1' C8' C9' 116.5(4) . . . yes
N1' C8' C13' 105.8(4) . . . yes
C9' C8' C13' 111.9(4) . . . no
C8' C9' C10' 108.7(4) . . . no
C9' C10' C11' 113.1(5) . . . no
C10' C11' C12' 111.7(5) . . . no
C11' C12' C13' 108.1(4) . . . no
N2' C13' C8' 105.2(4) . . . yes
N2' C13' C12' 115.6(4) . . . yes
C8' C13' C12' 111.2(4) . . . no
N2' C14' C15' 125.1(5) . . . yes
C14' C15' C16' 118.1(4) . . . no
C14' C15' C20' 120.9(4) . . . no
C16' C15' C20' 121.0(4) . . . no
C15' C16' C17' 120.4(5) . . . no
C16' C17' C18' 119.3(5) . . . no
C17' C18' C19' 121.1(5) . . . no
C18' C19' C20' 121.8(5) . . . no
O2' C20' C15' 123.9(5) . . . yes
O2' C20' C19' 119.7(5) . . . yes
C15' C20' C19' 116.4(5) . . . no

loop_
_geom_bond_atom_site_label_1
_geom_bond_atom_site_label_2
_geom_bond_distance
_geom_bond_site_symmetry_1
_geom_bond_site_symmetry_2
_geom_bond_publ_flag
Ni O1 1.835(4) . . yes
Ni O2 1.853(4) . . yes
Ni N1 1.861(4) . . yes
Ni N2 1.852(4) . . yes
Ni' N2' 1.848(4) . . yes
Ni' O1' 1.851(4) . . yes
Ni' O2' 1.850(4) . . yes
Ni' N1' 1.866(4) . . yes
O1 C1 1.320(6) . . yes
O2 C20 1.309(6) . . yes
N1 C7 1.290(6) . . yes
N1 C8 1.482(5) . . yes
N2 C13 1.487(6) . . yes
N2 C14 1.307(6) . . yes
C1 C2 1.408(7) . . no
C1 C6 1.409(7) . . no
O1' C1' 1.305(6) . . yes
C2 C3 1.367(8) . . no
O2' C20' 1.303(6) . . yes
C3 C4 1.377(9) . . no
C4 C5 1.360(9) . . no
C5 C6 1.423(8) . . no
C6 C7 1.432(7) . . no
C8 C9 1.507(7) . . no
C8 C13 1.527(6) . . no
C9 C10 1.520(7) . . no
C10 C11 1.537(7) . . no
C11 C12 1.510(7) . . no
C12 C13 1.511(7) . . no
C14 C15 1.418(6) . . no
C15 C20 1.417(7) . . no
C15 C16 1.390(7) . . no
C16 C17 1.387(8) . . no
C17 C18 1.384(7) . . no
C18 C19 1.377(8) . . no
C19 C20 1.426(6) . . no
N1' C7' 1.289(6) . . yes
N1' C8' 1.472(6) . . yes
N2' C13' 1.486(6) . . yes
N2' C14' 1.268(6) . . yes
C1' C2' 1.398(7) . . no
C1' C6' 1.430(8) . . no
C2' C3' 1.359(9) . . no
C3' C4' 1.414(9) . . no
C4' C5' 1.387(9) . . no
C5' C6' 1.385(8) . . no
C6' C7' 1.421(7) . . no
C8' C9' 1.530(6) . . no
C8' C13' 1.501(7) . . no
C9' C10' 1.545(8) . . no
C10' C11' 1.497(9) . . no
C11' C12' 1.544(7) . . no
C12' C13' 1.534(7) . . no
C14' C15' 1.458(6) . . no
C15' C16' 1.400(7) . . no
C15' C20' 1.417(7) . . no
C16' C17' 1.368(8) . . no
C17' C18' 1.391(8) . . no
C18' C19' 1.365(8) . . no
C19' C20' 1.407(8) . . no

loop_
_geom_torsion_atom_site_label_1
_geom_torsion_atom_site_label_2
_geom_torsion_atom_site_label_3
_geom_torsion_atom_site_label_4
_geom_torsion
_geom_torsion_site_symmetry_1
_geom_torsion_site_symmetry_2
_geom_torsion_site_symmetry_3
_geom_torsion_site_symmetry_4
_geom_torsion_publ_flag
O2 Ni O1 C1 -178.2(4) . . . . no
N1 Ni O1 C1 6.0(4) . . . . no
O1 Ni O2 C20 -169.2(4) . . . . no
N2 Ni O2 C20 13.4(4) . . . . no
O1 Ni N1 C7 -5.7(4) . . . . no
O1 Ni N1 C8 171.8(3) . . . . no
N2 Ni N1 C7 171.7(4) . . . . no
N2 Ni N1 C8 -10.9(3) . . . . no
O2 Ni N2 C13 166.5(3) . . . . no
O2 Ni N2 C14 -12.4(4) . . . . no
N1 Ni N2 C13 -17.6(3) . . . . no
N1 Ni N2 C14 163.5(4) . . . . no
N1' Ni' N2' C13' -10.5(3) . . . . no
N1' Ni' N2' C14' 173.4(5) . . . . no
O1' Ni' O2' C20' 177.3(5) . . . . no
N2' Ni' O2' C20' 3.1(5) . . . . no
O1' Ni' N1' C7' -3.4(4) . . . . no
O1' Ni' N1' C8' 168.5(3) . . . . no
N2' Ni' N1' C7' 170.9(4) . . . . no
O2' Ni' O1' C1' -176.8(4) . . . . no
N1' Ni' O1' C1' 8.2(4) . . . . no
O2' Ni' N2' C14' -1.7(5) . . . . no
N2' Ni' N1' C8' -17.2(3) . . . . no
O2' Ni' N2' C13' 174.5(3) . . . . no
Ni O1 C1 C2 178.1(4) . . . . no
Ni O1 C1 C6 -2.3(7) . . . . no
Ni O2 C20 C15 -6.4(7) . . . . no
Ni O2 C20 C19 174.0(4) . . . . no
C7 N1 C8 C9 -24.1(7) . . . . no
Ni N1 C8 C13 34.7(5) . . . . no
Ni N1 C8 C9 158.3(4) . . . . no
C8 N1 C7 C6 -175.5(5) . . . . no
C7 N1 C8 C13 -147.7(4) . . . . no
Ni N1 C7 C6 1.8(7) . . . . no
C14 N2 C13 C12 -15.8(7) . . . . no
Ni N2 C13 C12 165.3(4) . . . . no
C13 N2 C14 C15 -174.4(5) . . . . no
Ni N2 C14 C15 4.4(7) . . . . no
C14 N2 C13 C8 -140.8(5) . . . . no
Ni N2 C13 C8 40.3(4) . . . . no
O1 C1 C2 C3 178.6(5) . . . . no
C6 C1 C2 C3 -1.0(9) . . . . no
O1 C1 C6 C5 -179.3(5) . . . . no
C2 C1 C6 C7 175.9(5) . . . . no
C2 C1 C6 C5 0.4(8) . . . . no
O1 C1 C6 C7 -3.7(8) . . . . no
Ni' O1' C1' C6' -6.2(7) . . . . no
Ni' O1' C1' C2' 174.9(4) . . . . no
C1 C2 C3 C4 1.4(10) . . . . no
Ni' O2' C20' C15' -3.3(8) . . . . no
Ni' O2' C20' C19' 176.7(4) . . . . no
C2 C3 C4 C5 -1.1(11) . . . . no
C3 C4 C5 C6 0.5(10) . . . . no
C4 C5 C6 C1 -0.1(9) . . . . no
C4 C5 C6 C7 -175.8(6) . . . . no
C1 C6 C7 N1 4.0(8) . . . . no
C5 C6 C7 N1 179.5(5) . . . . no
N1 C8 C13 N2 -45.7(5) . . . . no
N1 C8 C13 C12 -174.5(4) . . . . no
C13 C8 C9 C10 -56.4(6) . . . . no
C9 C8 C13 C12 57.5(6) . . . . no
C9 C8 C13 N2 -173.7(4) . . . . no
N1 C8 C9 C10 -176.4(5) . . . . no
C8 C9 C10 C11 57.0(7) . . . . no
C9 C10 C11 C12 -57.2(7) . . . . no
C10 C11 C12 C13 55.8(6) . . . . no
C11 C12 C13 N2 -178.2(4) . . . . no
C11 C12 C13 C8 -56.7(6) . . . . no
N2 C14 C15 C20 7.3(8) . . . . no
N2 C14 C15 C16 -176.4(5) . . . . no
C14 C15 C16 C17 -175.1(5) . . . . no
C14 C15 C20 O2 -6.3(8) . . . . no
C14 C15 C20 C19 173.4(5) . . . . no
C20 C15 C16 C17 1.2(9) . . . . no
C16 C15 C20 C19 -2.9(8) . . . . no
C16 C15 C20 O2 177.5(5) . . . . no
C15 C16 C17 C18 0.6(9) . . . . no
C16 C17 C18 C19 -0.6(9) . . . . no
C17 C18 C19 C20 -1.2(9) . . . . no
C18 C19 C20 O2 -177.5(5) . . . . no
C18 C19 C20 C15 2.8(8) . . . . no
Ni' N1' C8' C9' 164.9(4) . . . . no
C7' N1' C8' C9' -22.8(7) . . . . no
Ni' N1' C8' C13' 39.9(4) . . . . no
C7' N1' C8' C13' -147.8(4) . . . . no
C8' N1' C7' C6' -174.5(5) . . . . no
Ni' N1' C7' C6' -3.5(7) . . . . no
C14' N2' C13' C8' -149.2(5) . . . . no
C13' N2' C14' C15' -175.3(5) . . . . no
Ni' N2' C14' C15' 0.6(8) . . . . no
Ni' N2' C13' C12' 157.4(4) . . . . no
C14' N2' C13' C12' -26.2(7) . . . . no
Ni' N2' C13' C8' 34.4(4) . . . . no
C2' C1' C6' C7' 176.1(5) . . . . no
O1' C1' C6' C7' -2.8(8) . . . . no
O1' C1' C2' C3' 178.5(6) . . . . no
C6' C1' C2' C3' -0.4(9) . . . . no
C2' C1' C6' C5' 0.4(8) . . . . no
O1' C1' C6' C5' -178.5(5) . . . . no
C1' C2' C3' C4' 1.6(11) . . . . no
C2' C3' C4' C5' -2.6(11) . . . . no
C3' C4' C5' C6' 2.6(10) . . . . no
C4' C5' C6' C7' -177.4(6) . . . . no
C4' C5' C6' C1' -1.6(9) . . . . no
C1' C6' C7' N1' 7.8(8) . . . . no
C5' C6' C7' N1' -176.5(5) . . . . no
N1' C8' C13' N2' -46.2(4) . . . . no
N1' C8' C13' C12' -172.0(4) . . . . no
N1' C8' C9' C10' -177.1(4) . . . . no
C13' C8' C9' C10' -55.2(6) . . . . no
C9' C8' C13' N2' -174.0(4) . . . . no
C9' C8' C13' C12' 60.2(5) . . . . no
C8' C9' C10' C11' 53.5(6) . . . . no
C9' C10' C11' C12' -55.7(6) . . . . no
C10' C11' C12' C13' 56.4(6) . . . . no
C11' C12' C13' C8' -58.6(6) . . . . no
C11' C12' C13' N2' -178.4(4) . . . . no
N2' C14' C15' C16' 178.9(6) . . . . no
N2' C14' C15' C20' 0.1(9) . . . . no
C14' C15' C16' C17' 177.9(6) . . . . no
C20' C15' C16' C17' -3.4(9) . . . . no
C14' C15' C20' O2' 1.3(9) . . . . no
C14' C15' C20' C19' -178.7(5) . . . . no
C16' C15' C20' O2' -177.4(5) . . . . no
C16' C15' C20' C19' 2.6(8) . . . . no
C15' C16' C17' C18' 2.9(9) . . . . no
C16' C17' C18' C19' -1.8(10) . . . . no
C17' C18' C19' C20' 1.2(10) . . . . no
C18' C19' C20' O2' 178.5(6) . . . . no
C18' C19' C20' C15' -1.6(9) . . . . no
